data_7113498
loop_
_publ_author_name
'Davidson, Matthew G.'
'Doherty, Cheryl L.'
'Johnson, Andrew L.'
'Mahon, Mary F.'

_publ_section_title
;
 Isolation and characterisation of transition and main group metal
 complexes supported by hydrogen-bonded zwitterionic polyphenolic
 ligands
;
_journal_coden_ASTM CHCOFS
_journal_issue 15
_journal_name_full
;
 Chemical Communications (Cambridge, United Kingdom)
;
_journal_page_first 1832
_journal_page_last 1833
_journal_paper_doi 10.1039/b303618a
_journal_year 2003
_chemical_formula_sum 'C54 H87 N O4 Zr'
_chemical_formula_weight 905.47
_space_group_IT_number 78
_symmetry_cell_setting tetragonal
_symmetry_space_group_name_Hall 'P 4cw'
_symmetry_space_group_name_H-M 'P 43'
_atom_sites_solution_hydrogens geom
_atom_sites_solution_primary direct
_atom_sites_solution_secondary difmap
_audit_creation_method SHELXL-97
_cell_angle_alpha 90.00
_cell_angle_beta 90.00
_cell_angle_gamma 90.00
_cell_formula_units_Z 4
_cell_length_a 14.58100(10)
_cell_length_b 14.58100(10)
_cell_length_c 25.4190(2)
_cell_measurement_temperature 150(2)
_cell_volume 5404.22(7)
_computing_cell_refinement 'Collect, Nonius program suite version 1.9 (1997)'
_computing_data_collection 'Collect, Nonius program suite version 1.9 (1997)'
_computing_data_reduction 'Denzo and Scalepack (otwinowski & Minor, 1997)'
_computing_molecular_graphics 'ORTEX (P.McArdle, 1995)'
_computing_publication_material 'SHELXL-97/2 (Sheldrick,1997)'
_computing_structure_refinement 'SHELXL-97 (Sheldrick, 1997)'
_computing_structure_solution 'SHELXS-97 (Sheldrick, 1990)'
_diffrn_ambient_temperature 150(2)
_diffrn_measured_fraction_theta_full 0.996
_diffrn_measured_fraction_theta_max 0.996
_diffrn_radiation_monochromator graphite
_diffrn_radiation_source 'fine-focus sealed tube'
_diffrn_radiation_type MoK\a
_diffrn_radiation_wavelength 0.71073
_diffrn_reflns_av_R_equivalents 0.0486
_diffrn_reflns_av_sigmaI/netI 0.0310
_diffrn_reflns_limit_h_max 18
_diffrn_reflns_limit_h_min -18
_diffrn_reflns_limit_k_max 18
_diffrn_reflns_limit_k_min -17
_diffrn_reflns_limit_l_max 32
_diffrn_reflns_limit_l_min -32
_diffrn_reflns_number 100213
_diffrn_reflns_theta_full 27.48
_diffrn_reflns_theta_max 27.48
_diffrn_reflns_theta_min 3.69
_exptl_absorpt_coefficient_mu 0.244
_exptl_absorpt_correction_T_max 0.9597
_exptl_absorpt_correction_T_min 0.9415
_exptl_absorpt_correction_type semi-empirical
_exptl_crystal_density_diffrn 1.113
_exptl_crystal_density_method 'not measured'
_exptl_crystal_F_000 1960
_exptl_crystal_size_max 0.25
_exptl_crystal_size_mid 0.20
_exptl_crystal_size_min 0.17
_refine_diff_density_max 0.361
_refine_diff_density_min -0.310
_refine_diff_density_rms 0.041
_refine_ls_abs_structure_details 'Flack H D (1983), Acta Cryst. A39, 876-881'
_refine_ls_abs_structure_Flack 0.54(3)
_refine_ls_extinction_coef 0.0075(6)
_refine_ls_extinction_expression Fc^*^=kFc[1+0.001xFc^2^\l^3^/sin(2\q)]^-1/4^
_refine_ls_extinction_method SHELXL
_refine_ls_goodness_of_fit_ref 1.018
_refine_ls_hydrogen_treatment mixed
_refine_ls_matrix_type full
_refine_ls_number_parameters 768
_refine_ls_number_reflns 12336
_refine_ls_number_restraints 55
_refine_ls_restrained_S_all 1.020
_refine_ls_R_factor_all 0.0450
_refine_ls_R_factor_gt 0.0364
_refine_ls_shift/su_max 0.805
_refine_ls_shift/su_mean 0.027
_refine_ls_structure_factor_coef Fsqd
_refine_ls_weighting_details 'calc w=1/[\s^2^(Fo^2^)+(0.0531P)^2^+1.5428P] where P=(Fo^2^+2Fc^2^)/3'
_refine_ls_weighting_scheme calc
_refine_ls_wR_factor_gt 0.0902
_refine_ls_wR_factor_ref 0.0958
_reflns_number_gt 10968
_reflns_number_total 12336
_reflns_threshold_expression >2sigma(I)
_cod_duplicate_entry 7103809
_cod_data_source_file b303618a.txt
_cod_data_source_block 3b
_cod_depositor_comments
;
The following automatic conversions were performed:

'_symmetry_cell_setting' value 'Tetragonal' changed to 'tetragonal'
according to
/usr/data/users/saulius/automatic-downloads/retrospective/RSC/lib/dictionaries/cif_core.dic
dictionary named 'cif_core.dic' version 2.4.2 from 2011-04-26.

Automatic conversion script
Id: cif_fix_values 2281 2013-09-26 08:29:07Z andrius 
;
_cod_original_sg_symbol_H-M P4(3)
_cod_database_code 7113498

loop_
_symmetry_equiv_pos_as_xyz
'x, y, z'
'-y, x, z+3/4'
'-x, -y, z+1/2'
'y, -x, z+1/4'

loop_
_atom_site_label
_atom_site_type_symbol
_atom_site_fract_x
_atom_site_fract_y
_atom_site_fract_z
_atom_site_U_iso_or_equiv
_atom_site_adp_type
_atom_site_occupancy
_atom_site_symmetry_multiplicity
_atom_site_calc_flag
_atom_site_refinement_flags
_atom_site_disorder_assembly
_atom_site_disorder_group
Zr1 Zr 0.254103(15) 0.758611(12) 0.076146(15) 0.03033(7) Uani 1 1 d . . .
O1 O 0.35295(15) 0.77188(17) 0.02404(10) 0.0356(5) Uani 0.75 1 d P A -2
O1A O 0.3742(4) 0.7252(5) 0.0488(3) 0.0338(14) Uani 0.25 1 d P A -1
O2 O 0.13150(16) 0.79720(15) 0.05515(10) 0.0391(5) Uani 0.75 1 d P A -2
O2A O 0.1776(4) 0.8241(4) 0.0204(3) 0.0302(13) Uani 0.25 1 d P A -1
O3 O 0.26143(18) 0.65434(14) 0.12665(9) 0.0355(5) Uani 0.75 1 d P A -2
O3A O 0.1950(5) 0.6732(5) 0.1237(3) 0.0379(15) Uani 0.25 1 d P A -1
O4 O 0.28561(14) 0.85776(12) 0.12222(8) 0.0455(4) Uani 1 1 d . A .
N1 N 0.21544(13) 0.63146(13) 0.01766(8) 0.0309(4) Uani 1 1 d . A .
C11 C 0.4003(2) 0.7212(2) -0.01220(14) 0.0326(6) Uani 0.75 1 d P A -2
C11A C 0.4185(7) 0.6803(8) 0.0095(4) 0.0315(18) Uani 0.25 1 d PU A -1
C12 C 0.4933(6) 0.7318(6) -0.0208(3) 0.0323(13) Uani 0.75 1 d P A -2
C12A C 0.5086(16) 0.723(2) -0.0090(9) 0.034(4) Uani 0.25 1 d PU A -1
C13 C 0.5341(6) 0.6752(8) -0.0549(5) 0.0332(17) Uani 0.75 1 d P A -2
H13 H 0.5982 0.6821 -0.0601 0.040 Uiso 0.75 1 calc PR A -2
C13A C 0.553(2) 0.667(3) -0.0542(19) 0.042(7) Uani 0.25 1 d PU A -1
H13A H 0.6130 0.6846 -0.0656 0.051 Uiso 0.25 1 calc PR A -1
C14 C 0.4895(5) 0.6072(6) -0.0830(3) 0.0364(14) Uani 0.75 1 d P A -2
C14A C 0.5075(15) 0.5878(17) -0.0810(13) 0.047(6) Uani 0.25 1 d PU A -1
C15 C 0.3978(2) 0.5994(2) -0.07614(13) 0.0332(6) Uani 0.75 1 d P A -2
H15 H 0.3649 0.5541 -0.0952 0.040 Uiso 0.75 1 calc PR A -2
C15A C 0.4197(5) 0.5579(6) -0.0537(4) 0.0286(16) Uani 0.25 1 d PU A -1
H15A H 0.3907 0.5036 -0.0659 0.034 Uiso 0.25 1 calc PR A -1
C16 C 0.3508(2) 0.6566(2) -0.04154(12) 0.0318(6) Uani 0.75 1 d P A -2
C16A C 0.3791(6) 0.6047(5) -0.0123(4) 0.0300(16) Uani 0.25 1 d PU A -1
C17 C 0.54924(17) 0.80690(18) 0.01036(10) 0.0419(6) Uani 1 1 d . . .
C171 C 0.64851(19) 0.8140(2) -0.00977(12) 0.0513(6) Uiso 1 1 d . A .
H17A H 0.6481 0.8253 -0.0478 0.077 Uiso 1 1 calc R . .
H17B H 0.6810 0.7566 -0.0025 0.077 Uiso 1 1 calc R . .
H17C H 0.6797 0.8648 0.0081 0.077 Uiso 1 1 calc R . .
C172 C 0.5031(2) 0.8993(2) -0.00016(13) 0.0569(7) Uiso 1 1 d . A .
H17D H 0.4396 0.8974 0.0123 0.085 Uiso 1 1 calc R . .
H17E H 0.5038 0.9120 -0.0380 0.085 Uiso 1 1 calc R . .
H17F H 0.5364 0.9478 0.0185 0.085 Uiso 1 1 calc R . .
C173 C 0.5534(2) 0.7887(2) 0.06929(12) 0.0570(7) Uani 1 1 d . A .
H17G H 0.4910 0.7840 0.0833 0.086 Uiso 1 1 calc R . .
H17H H 0.5857 0.8393 0.0867 0.086 Uiso 1 1 calc R . .
H17I H 0.5863 0.7312 0.0758 0.086 Uiso 1 1 calc R . .
C18 C 0.54577(18) 0.54412(19) -0.12156(13) 0.0524(7) Uani 1 1 d . . .
C181 C 0.6249(3) 0.4940(2) -0.09313(17) 0.0744(10) Uani 1 1 d . A .
H18A H 0.5997 0.4549 -0.0653 0.112 Uiso 1 1 calc R . .
H18B H 0.6666 0.5392 -0.0776 0.112 Uiso 1 1 calc R . .
H18C H 0.6585 0.4560 -0.1184 0.112 Uiso 1 1 calc R . .
C182 C 0.5864(2) 0.6054(2) -0.16418(13) 0.0582(8) Uani 1 1 d . A .
H18D H 0.5369 0.6380 -0.1824 0.087 Uiso 1 1 calc R . .
H18E H 0.6203 0.5677 -0.1895 0.087 Uiso 1 1 calc R . .
H18F H 0.6281 0.6500 -0.1481 0.087 Uiso 1 1 calc R . .
C183 C 0.4844(3) 0.4732(3) -0.1481(2) 0.1025(18) Uani 1 1 d . A .
H18G H 0.4574 0.4330 -0.1214 0.154 Uiso 1 1 calc R . .
H18H H 0.5209 0.4365 -0.1727 0.154 Uiso 1 1 calc R . .
H18I H 0.4354 0.5045 -0.1674 0.154 Uiso 1 1 calc R . .
C1 C 0.2480(2) 0.6510(2) -0.03612(12) 0.0337(6) Uani 0.75 1 d P A -2
H1A H 0.2211 0.7099 -0.0479 0.040 Uiso 0.75 1 calc PR A -2
H1B H 0.2251 0.6024 -0.0599 0.040 Uiso 0.75 1 calc PR A -2
C1A C 0.2932(7) 0.5662(6) 0.0122(5) 0.034(2) Uani 0.25 1 d P A -1
H1C H 0.2724 0.5136 -0.0094 0.041 Uiso 0.25 1 calc PR A -1
H1D H 0.3087 0.5423 0.0475 0.041 Uiso 0.25 1 calc PR A -1
C21 C 0.0707(2) 0.7851(2) 0.01508(14) 0.0351(7) Uani 0.75 1 d P A -2
C21A C 0.1076(6) 0.8079(6) -0.0150(4) 0.0300(10) Uani 0.25 1 d PU A -1
C22 C 0.0200(2) 0.8598(2) -0.00531(15) 0.0327(8) Uani 0.75 1 d P A -2
C22A C 0.0366(8) 0.8723(8) -0.0242(4) 0.0302(10) Uani 0.25 1 d PU A -1
C23 C -0.0364(4) 0.8455(3) -0.0494(3) 0.0370(12) Uani 0.75 1 d P A -2
H23 H -0.0690 0.8952 -0.0647 0.044 Uiso 0.75 1 calc PR A -2
C23A C -0.0348(16) 0.8265(13) -0.0541(8) 0.0304(11) Uani 0.25 1 d PU A -1
H23A H -0.0944 0.8496 -0.0470 0.036 Uiso 0.25 1 calc PR A -1
C24 C -0.0444(3) 0.7545(3) -0.07099(16) 0.0347(10) Uani 0.75 1 d P A -2
C24A C -0.0344(11) 0.7643(11) -0.0866(5) 0.0303(10) Uani 0.25 1 d PU A -1
C25 C 0.0059(2) 0.6826(2) -0.04904(13) 0.0345(6) Uani 0.75 1 d P A -2
H25 H 0.0013 0.6229 -0.0638 0.041 Uiso 0.75 1 calc PR A -2
C25A C 0.0427(6) 0.7059(6) -0.0781(4) 0.0303(10) Uani 0.25 1 d PU A -1
H25A H 0.0460 0.6500 -0.0972 0.036 Uiso 0.25 1 calc PR A -1
C26 C 0.0629(2) 0.6974(2) -0.00563(13) 0.0343(6) Uani 0.75 1 d P A -2
C26A C 0.1127(6) 0.7268(6) -0.0436(3) 0.0301(10) Uani 0.25 1 d PU A -1
C27 C 0.02895(19) 0.95776(18) 0.01589(12) 0.0494(7) Uani 1 1 d . . .
C271 C 0.0095(3) 0.9532(2) 0.07514(15) 0.0674(9) Uani 1 1 d . A .
H27A H -0.0515 0.9268 0.0810 0.101 Uiso 1 1 calc R . .
H27B H 0.0117 1.0151 0.0901 0.101 Uiso 1 1 calc R . .
H27C H 0.0558 0.9147 0.0923 0.101 Uiso 1 1 calc R . .
C272 C 0.1244(2) 0.9991(2) 0.00667(18) 0.0764(11) Uani 1 1 d . A .
H27D H 0.1367 1.0021 -0.0312 0.115 Uiso 1 1 calc R . .
H27E H 0.1708 0.9606 0.0237 0.115 Uiso 1 1 calc R . .
H27F H 0.1267 1.0610 0.0216 0.115 Uiso 1 1 calc R . .
C273 C -0.0415(2) 1.02339(19) -0.00805(13) 0.0556(7) Uani 1 1 d . A .
H27G H -0.0313 1.0279 -0.0461 0.083 Uiso 1 1 calc R . .
H27H H -0.0347 1.0842 0.0080 0.083 Uiso 1 1 calc R . .
H27I H -0.1034 1.0001 -0.0014 0.083 Uiso 1 1 calc R . .
C28 C -0.10610(17) 0.73504(18) -0.12055(11) 0.0419(6) Uani 1 1 d . . .
C281 C -0.0465(3) 0.7084(3) -0.16824(16) 0.0828(11) Uani 1 1 d . A .
H28A H -0.0066 0.7599 -0.1777 0.124 Uiso 1 1 calc R . .
H28B H -0.0862 0.6933 -0.1981 0.124 Uiso 1 1 calc R . .
H28C H -0.0088 0.6550 -0.1592 0.124 Uiso 1 1 calc R . .
C282 C -0.1676(2) 0.6546(2) -0.10643(15) 0.0645(8) Uani 1 1 d . A .
H28D H -0.1296 0.6017 -0.0968 0.097 Uiso 1 1 calc R . .
H28E H -0.2060 0.6387 -0.1367 0.097 Uiso 1 1 calc R . .
H28F H -0.2067 0.6714 -0.0766 0.097 Uiso 1 1 calc R . .
C283 C -0.1663(2) 0.8161(2) -0.13530(14) 0.0612(8) Uani 1 1 d . A .
H28G H -0.1275 0.8686 -0.1445 0.092 Uiso 1 1 calc R . .
H28H H -0.2055 0.8324 -0.1054 0.092 Uiso 1 1 calc R . .
H28I H -0.2047 0.7997 -0.1655 0.092 Uiso 1 1 calc R . .
C2 C 0.1146(3) 0.6186(3) 0.01812(16) 0.0347(8) Uani 0.75 1 d P A -2
H2A H 0.0940 0.6101 0.0549 0.042 Uiso 0.75 1 calc PR A -2
H2B H 0.0994 0.5619 -0.0015 0.042 Uiso 0.75 1 calc PR A -2
C2A C 0.1930(8) 0.6677(6) -0.0394(4) 0.035(2) Uani 0.25 1 d P A -1
H2C H 0.2469 0.7019 -0.0526 0.042 Uiso 0.25 1 calc PR A -1
H2D H 0.1839 0.6141 -0.0628 0.042 Uiso 0.25 1 calc PR A -1
C31 C 0.2312(2) 0.5669(2) 0.13330(14) 0.0317(6) Uani 0.75 1 d P A -2
C31A C 0.1719(7) 0.5842(7) 0.1306(4) 0.033(2) Uani 0.25 1 d P A -1
C32 C 0.2016(4) 0.5369(3) 0.1841(2) 0.0316(10) Uani 0.75 1 d P A -2
C32A C 0.190(3) 0.523(3) 0.1762(15) 0.118(16) Uani 0.25 1 d P A -1
C33 C 0.1734(8) 0.4449(6) 0.1880(4) 0.0309(16) Uani 0.75 1 d P A -2
H33 H 0.1573 0.4215 0.2217 0.037 Uiso 0.75 1 calc PR A -2
C33A C 0.166(3) 0.441(3) 0.1744(10) 0.041(8) Uani 0.25 1 d P A -1
H33A H 0.1675 0.4081 0.2068 0.049 Uiso 0.25 1 calc PR A -1
C34 C 0.1677(5) 0.3838(5) 0.1424(4) 0.0372(13) Uani 0.75 1 d P A -2
C34A C 0.142(2) 0.4003(19) 0.1384(15) 0.052(7) Uani 0.25 1 d P A -1
C35 C 0.1953(2) 0.4205(2) 0.09427(13) 0.0371(7) Uani 0.75 1 d P A -2
H35 H 0.1925 0.3828 0.0638 0.045 Uiso 0.75 1 calc PR A -2
C35A C 0.1323(8) 0.4400(6) 0.0898(4) 0.038(2) Uani 0.25 1 d P A -1
H35A H 0.1166 0.4043 0.0599 0.045 Uiso 0.25 1 calc PR A -1
C36 C 0.2269(2) 0.51055(19) 0.08909(12) 0.0324(6) Uani 0.75 1 d P A -2
C36A C 0.1462(5) 0.5336(6) 0.0856(3) 0.0307(18) Uani 0.25 1 d P A -1
C37 C 0.20746(18) 0.59688(18) 0.23204(10) 0.0409(5) Uani 1 1 d . . .
C371 C 0.1831(2) 0.5429(2) 0.28196(10) 0.0487(6) Uani 1 1 d . A .
H37A H 0.1203 0.5196 0.2791 0.073 Uiso 1 1 calc R . .
H37B H 0.1879 0.5833 0.3127 0.073 Uiso 1 1 calc R . .
H37C H 0.2256 0.4913 0.2860 0.073 Uiso 1 1 calc R . .
C372 C 0.3072(2) 0.6305(2) 0.23831(13) 0.0587(7) Uani 1 1 d . A .
H37D H 0.3487 0.5776 0.2391 0.088 Uiso 1 1 calc R . .
H37E H 0.3131 0.6650 0.2712 0.088 Uiso 1 1 calc R . .
H37F H 0.3233 0.6702 0.2086 0.088 Uiso 1 1 calc R . .
C373 C 0.1421(2) 0.6775(2) 0.22818(12) 0.0559(7) Uani 1 1 d . A .
H37G H 0.1609 0.7174 0.1991 0.084 Uiso 1 1 calc R . .
H37H H 0.1433 0.7122 0.2612 0.084 Uiso 1 1 calc R . .
H37I H 0.0798 0.6549 0.2217 0.084 Uiso 1 1 calc R . .
C38 C 0.1329(2) 0.28804(19) 0.14844(13) 0.0555(8) Uani 1 1 d . . .
C381 C 0.1973(3) 0.2395(2) 0.1882(2) 0.0871(13) Uani 1 1 d . A .
H38A H 0.1978 0.2735 0.2214 0.131 Uiso 1 1 calc R . .
H38B H 0.2596 0.2372 0.1738 0.131 Uiso 1 1 calc R . .
H38C H 0.1754 0.1769 0.1945 0.131 Uiso 1 1 calc R . .
C382 C 0.0357(2) 0.2866(2) 0.17214(15) 0.0661(9) Uani 1 1 d . A .
H38D H 0.0380 0.3090 0.2085 0.099 Uiso 1 1 calc R . .
H38E H 0.0119 0.2238 0.1717 0.099 Uiso 1 1 calc R . .
H38F H -0.0047 0.3262 0.1513 0.099 Uiso 1 1 calc R . .
C383 C 0.1306(5) 0.2357(3) 0.09710(18) 0.123(2) Uani 1 1 d . A .
H38G H 0.1033 0.1751 0.1029 0.184 Uiso 1 1 calc R . .
H38H H 0.1932 0.2284 0.0837 0.184 Uiso 1 1 calc R . .
H38I H 0.0938 0.2696 0.0714 0.184 Uiso 1 1 calc R . .
C3 C 0.2604(2) 0.5448(2) 0.03681(14) 0.0328(6) Uani 0.75 1 d P A -2
H3A H 0.2503 0.4961 0.0103 0.039 Uiso 0.75 1 calc PR A -2
H3B H 0.3273 0.5554 0.0393 0.039 Uiso 0.75 1 calc PR A -2
C3A C 0.1320(8) 0.5812(9) 0.0345(5) 0.039(3) Uani 0.25 1 d P A -1
H3C H 0.1154 0.5355 0.0073 0.047 Uiso 0.25 1 calc PR A -1
H3D H 0.0803 0.6249 0.0379 0.047 Uiso 0.25 1 calc PR A -1
C41 C 0.3060(3) 0.9330(3) 0.15455(16) 0.0799(13) Uani 1 1 d . . .
C42 C 0.3607(8) 0.9995(5) 0.1299(3) 0.234(6) Uani 1 1 d . A .
H42A H 0.3618 0.9883 0.0919 0.350 Uiso 1 1 calc R . .
H42B H 0.4233 0.9962 0.1439 0.350 Uiso 1 1 calc R . .
H42C H 0.3352 1.0606 0.1368 0.350 Uiso 1 1 calc R . .
C43A C 0.2511(10) 0.9489(7) 0.1924(5) 0.128(3) Uani 0.51 1 d PU A 2
H43A H 0.1878 0.9404 0.1804 0.192 Uiso 0.51 1 calc PR A 2
H43B H 0.2594 1.0121 0.2046 0.192 Uiso 0.51 1 calc PR A 2
H43C H 0.2639 0.9064 0.2214 0.192 Uiso 0.51 1 calc PR A 2
C43B C 0.3549(10) 0.9010(7) 0.1992(5) 0.126(3) Uani 0.49 1 d PU A 1
H43D H 0.3504 0.9463 0.2276 0.189 Uiso 0.49 1 calc PR A 1
H43E H 0.4195 0.8919 0.1899 0.189 Uiso 0.49 1 calc PR A 1
H43F H 0.3286 0.8427 0.2110 0.189 Uiso 0.49 1 calc PR A 1
C500 C -0.1112(4) 0.7500(6) 0.1458(3) 0.154(3) Uani 1 1 d . . .
H50D H -0.1275 0.8150 0.1481 0.231 Uiso 1 1 calc R . .
H50E H -0.0446 0.7440 0.1418 0.231 Uiso 1 1 calc R . .
H50F H -0.1308 0.7183 0.1779 0.231 Uiso 1 1 calc R . .
C501 C -0.1542(4) 0.7115(4) 0.1030(2) 0.1136(17) Uani 1 1 d . . .
H50G H -0.1358 0.7442 0.0705 0.136 Uiso 1 1 calc R . .
H50H H -0.2215 0.7171 0.1069 0.136 Uiso 1 1 calc R . .
C502 C -0.1273(5) 0.6096(6) 0.0988(3) 0.147(3) Uani 1 1 d . . .
H50I H -0.0595 0.6075 0.1006 0.176 Uiso 1 1 calc R . .
H50J H -0.1501 0.5798 0.1312 0.176 Uiso 1 1 calc R . .
C503 C -0.1517(5) 0.5544(5) 0.0584(3) 0.146(3) Uani 1 1 d . . .
H50K H -0.1288 0.5856 0.0264 0.175 Uiso 1 1 calc R . .
H50L H -0.2194 0.5585 0.0567 0.175 Uiso 1 1 calc R . .
C504 C -0.1319(5) 0.4631(7) 0.0509(4) 0.176(4) Uani 1 1 d . . .
H50M H -0.0641 0.4608 0.0508 0.211 Uiso 1 1 calc R . .
H50N H -0.1508 0.4337 0.0844 0.211 Uiso 1 1 calc R . .
C505 C -0.1565(7) 0.4027(6) 0.0140(5) 0.244(7) Uani 1 1 d . . .
H50O H -0.1329 0.3419 0.0234 0.366 Uiso 1 1 calc R . .
H50P H -0.1310 0.4215 -0.0200 0.366 Uiso 1 1 calc R . .
H50Q H -0.2235 0.4004 0.0117 0.366 Uiso 1 1 calc R . .

loop_
_atom_site_aniso_label
_atom_site_aniso_U_11
_atom_site_aniso_U_22
_atom_site_aniso_U_33
_atom_site_aniso_U_23
_atom_site_aniso_U_13
_atom_site_aniso_U_12
Zr1 0.03441(13) 0.02718(12) 0.02939(10) -0.00231(11) -0.00113(9) -0.00057(9)
O1 0.0375(12) 0.0323(12) 0.0371(13) -0.0053(11) 0.0043(10) -0.0054(10)
O1A 0.030(3) 0.037(4) 0.035(4) -0.012(3) -0.003(3) -0.006(3)
O2 0.0411(12) 0.0347(11) 0.0415(13) -0.0101(10) -0.0084(10) 0.0065(9)
O2A 0.034(3) 0.024(3) 0.033(3) 0.002(2) -0.010(3) -0.001(2)
O3 0.0443(15) 0.0304(11) 0.0319(12) -0.0003(9) -0.0047(10) -0.0023(10)
O3A 0.039(4) 0.045(4) 0.029(4) -0.012(3) 0.003(3) -0.009(3)
O4 0.0612(12) 0.0360(9) 0.0393(10) -0.0105(8) -0.0033(9) -0.0033(8)
N1 0.0296(9) 0.0306(10) 0.0326(10) 0.0009(8) 0.0005(7) 0.0013(7)
C11 0.0399(17) 0.0300(16) 0.0280(17) 0.0016(13) 0.0020(14) -0.0059(13)
C11A 0.030(4) 0.037(5) 0.028(5) 0.000(4) 0.008(3) -0.003(3)
C12 0.030(3) 0.037(2) 0.030(4) -0.003(2) -0.010(2) -0.0079(19)
C12A 0.008(6) 0.077(10) 0.017(9) -0.006(7) -0.008(5) -0.006(5)
C13 0.016(4) 0.039(2) 0.045(3) -0.0003(18) 0.002(3) -0.004(3)
C13A 0.012(9) 0.044(10) 0.072(13) -0.022(9) 0.011(8) -0.002(7)
C14 0.030(4) 0.035(3) 0.044(2) -0.0136(19) 0.007(2) 0.003(2)
C14A 0.009(6) 0.030(10) 0.102(12) -0.022(8) 0.014(6) -0.001(6)
C15 0.0347(16) 0.0352(17) 0.0297(16) -0.0069(13) 0.0008(13) -0.0076(13)
C15A 0.017(3) 0.027(4) 0.042(5) -0.002(3) -0.001(3) 0.004(3)
C16 0.0328(15) 0.0314(14) 0.0312(16) 0.0020(12) 0.0006(12) -0.0040(11)
C16A 0.025(4) 0.024(3) 0.041(5) 0.003(3) -0.001(3) 0.008(3)
C17 0.0403(13) 0.0435(13) 0.0420(14) -0.0073(11) -0.0009(10) -0.0131(10)
C173 0.0664(18) 0.0588(16) 0.0459(17) -0.0072(13) -0.0035(14) -0.0203(13)
C18 0.0426(14) 0.0477(15) 0.0671(19) -0.0214(14) 0.0145(13) -0.0105(11)
C181 0.074(2) 0.0522(19) 0.097(3) -0.0002(18) 0.018(2) 0.0095(16)
C182 0.0490(15) 0.0691(19) 0.0566(19) -0.0177(15) 0.0080(13) 0.0053(13)
C183 0.065(2) 0.102(3) 0.140(4) -0.088(3) 0.045(2) -0.037(2)
C1 0.0380(18) 0.0362(16) 0.0268(16) -0.0002(12) -0.0024(13) -0.0024(14)
C1A 0.033(5) 0.023(4) 0.048(6) -0.001(4) 0.004(4) -0.007(3)
C21 0.0298(16) 0.0392(17) 0.0362(19) -0.0005(14) -0.0029(14) 0.0004(13)
C21A 0.033(2) 0.034(2) 0.023(2) -0.0041(18) -0.0005(18) 0.0060(18)
C22 0.0287(16) 0.0357(17) 0.034(2) -0.0010(15) 0.0017(14) 0.0002(13)
C22A 0.033(2) 0.034(2) 0.023(2) -0.0040(19) -0.0004(19) 0.0062(19)
C23 0.0297(17) 0.023(2) 0.058(3) -0.0126(19) -0.0013(17) 0.0066(18)
C23A 0.034(2) 0.034(2) 0.023(2) -0.0039(19) -0.0004(19) 0.0066(19)
C24 0.0270(17) 0.041(2) 0.037(3) -0.0024(19) -0.0014(17) 0.0009(13)
C24A 0.034(2) 0.034(2) 0.023(2) -0.0041(19) -0.0002(19) 0.0067(19)
C25 0.0267(14) 0.0393(16) 0.0374(17) -0.0064(13) 0.0003(13) 0.0004(12)
C25A 0.034(2) 0.034(2) 0.023(2) -0.0046(18) -0.0005(18) 0.0062(18)
C26 0.0284(14) 0.0372(15) 0.0372(17) -0.0006(12) 0.0041(12) -0.0006(11)
C26A 0.033(2) 0.034(2) 0.023(2) -0.0043(18) -0.0005(18) 0.0061(18)
C27 0.0451(14) 0.0373(13) 0.0658(18) -0.0147(12) -0.0083(13) 0.0092(10)
C271 0.088(2) 0.0496(15) 0.064(2) -0.0106(16) -0.0233(19) 0.0122(14)
C272 0.0541(18) 0.061(2) 0.114(3) -0.033(2) -0.0032(19) -0.0063(15)
C273 0.0590(17) 0.0419(15) 0.0659(19) -0.0072(13) -0.0111(14) 0.0146(12)
C28 0.0327(12) 0.0504(15) 0.0426(14) -0.0066(11) -0.0018(10) 0.0027(10)
C281 0.090(3) 0.093(3) 0.065(2) -0.011(2) 0.022(2) 0.017(2)
C282 0.0511(17) 0.068(2) 0.075(2) -0.0080(17) -0.0078(15) -0.0097(15)
C283 0.0599(18) 0.066(2) 0.0581(19) -0.0068(15) -0.0212(15) 0.0160(15)
C2 0.0318(18) 0.034(2) 0.038(2) -0.0049(15) 0.0016(15) -0.0069(14)
C2A 0.040(6) 0.035(5) 0.030(5) 0.000(4) -0.005(4) 0.016(4)
C31 0.0327(18) 0.0293(16) 0.0330(19) 0.0021(13) -0.0029(13) -0.0004(13)
C31A 0.026(5) 0.036(5) 0.037(6) 0.000(4) 0.008(4) -0.005(4)
C32 0.051(2) 0.0238(17) 0.020(2) 0.0009(17) 0.0020(19) -0.0075(16)
C32A 0.087(18) 0.18(3) 0.086(18) -0.11(2) -0.015(13) -0.003(18)
C33 0.042(3) 0.026(3) 0.025(5) -0.001(3) 0.001(3) -0.0022(17)
C33A 0.043(8) 0.074(16) 0.006(10) 0.013(9) -0.001(7) -0.009(8)
C34 0.049(4) 0.025(4) 0.038(3) 0.000(3) 0.010(2) 0.004(2)
C34A 0.080(18) 0.019(7) 0.058(11) 0.017(6) 0.023(13) 0.022(8)
C35 0.0384(19) 0.0320(15) 0.0410(18) -0.0031(12) 0.0057(13) 0.0014(13)
C35A 0.042(6) 0.031(4) 0.039(6) -0.006(4) 0.021(4) -0.006(4)
C36 0.0344(15) 0.0272(13) 0.0356(17) 0.0016(11) -0.0002(12) 0.0030(11)
C36A 0.022(4) 0.037(4) 0.033(5) 0.004(4) 0.004(3) -0.006(3)
C37 0.0483(14) 0.0461(14) 0.0281(12) -0.0004(10) -0.0006(10) -0.0026(11)
C371 0.0563(16) 0.0559(16) 0.0339(14) 0.0015(11) -0.0001(11) -0.0049(12)
C372 0.0541(17) 0.0634(18) 0.0585(19) -0.0017(15) 0.0035(14) -0.0167(14)
C373 0.0687(19) 0.0494(16) 0.0495(17) -0.0083(13) -0.0071(14) 0.0098(14)
C38 0.0718(19) 0.0369(14) 0.0576(18) -0.0013(12) 0.0233(15) -0.0093(13)
C381 0.079(3) 0.0482(19) 0.134(4) 0.016(2) 0.009(3) 0.0029(17)
C382 0.070(2) 0.0582(19) 0.070(2) 0.0095(16) 0.0087(17) -0.0156(15)
C383 0.227(6) 0.051(2) 0.090(3) -0.0286(19) 0.074(4) -0.056(3)
C3 0.0302(16) 0.0297(15) 0.0384(19) -0.0011(13) -0.0006(13) 0.0043(12)
C3A 0.032(6) 0.050(8) 0.035(7) -0.010(5) 0.008(5) -0.009(5)
C41 0.115(3) 0.066(2) 0.059(2) -0.0396(19) 0.016(2) -0.033(2)
C42 0.424(15) 0.130(5) 0.147(6) -0.091(5) 0.128(8) -0.179(8)
C43A 0.180(9) 0.093(6) 0.111(6) -0.058(5) 0.014(7) -0.043(6)
C43B 0.193(9) 0.082(6) 0.103(6) -0.036(5) -0.039(7) -0.030(6)
C500 0.110(4) 0.240(9) 0.112(5) 0.033(5) -0.005(4) -0.073(5)
C501 0.105(4) 0.136(5) 0.100(4) 0.008(3) 0.018(3) -0.016(3)
C502 0.130(5) 0.161(7) 0.150(6) -0.003(5) 0.050(5) -0.023(5)
C503 0.140(6) 0.135(5) 0.162(7) -0.030(5) 0.065(5) -0.050(5)
C504 0.100(5) 0.183(8) 0.246(10) -0.089(7) 0.032(5) -0.009(5)
C505 0.252(11) 0.151(7) 0.328(15) -0.084(9) 0.177(11) -0.055(7)

loop_
_atom_type_symbol
_atom_type_description
_atom_type_scat_dispersion_real
_atom_type_scat_dispersion_imag
_atom_type_scat_source
C C 0.0033 0.0016 'International Tables Vol C Tables 4.2.6.8 and 6.1.1.4'
H H 0.0000 0.0000 'International Tables Vol C Tables 4.2.6.8 and 6.1.1.4'
N N 0.0061 0.0033 'International Tables Vol C Tables 4.2.6.8 and 6.1.1.4'
O O 0.0106 0.0060 'International Tables Vol C Tables 4.2.6.8 and 6.1.1.4'
Zr Zr -2.9673 0.5597 'International Tables Vol C Tables 4.2.6.8 and 6.1.1.4'

loop_
_geom_angle_atom_site_label_1
_geom_angle_atom_site_label_2
_geom_angle_atom_site_label_3
_geom_angle
O4 Zr1 O3A 102.1(2)
O4 Zr1 O1A 101.05(19)
O3A Zr1 O1A 117.5(3)
O4 Zr1 O2 99.76(9)
O3A Zr1 O2 87.0(2)
O1A Zr1 O2 143.1(2)
O4 Zr1 O1 99.30(9)
O3A Zr1 O1 144.0(2)
O1A Zr1 O1 28.9(2)
O2 Zr1 O1 117.35(11)
O4 Zr1 O3 99.73(9)
O3A Zr1 O3 29.7(2)
O1A Zr1 O3 89.5(3)
O2 Zr1 O3 116.48(11)
O1 Zr1 O3 118.00(12)
O4 Zr1 O2A 101.70(17)
O3A Zr1 O2A 119.4(3)
O1A Zr1 O2A 111.1(3)
O2 Zr1 O2A 34.2(2)
O1 Zr1 O2A 83.5(2)
O3 Zr1 O2A 146.47(19)
O4 Zr1 N1 179.40(8)
O3A Zr1 N1 77.8(2)
O1A Zr1 N1 78.46(18)
O2 Zr1 N1 80.84(8)
O1 Zr1 N1 80.44(8)
O3 Zr1 N1 79.94(8)
O2A Zr1 N1 78.81(17)
C11 O1 Zr1 140.4(2)
C11A O1A Zr1 144.3(6)
C21 O2 Zr1 139.9(2)
C21A O2A Zr1 141.0(5)
C31 O3 Zr1 141.1(2)
C31A O3A Zr1 144.0(6)
C41 O4 Zr1 177.3(3)
C1 N1 C2 110.6(2)
C1 N1 C3A 128.8(5)
C2 N1 C3A 28.5(5)
C1 N1 C1A 77.9(5)
C2 N1 C1A 132.5(4)
C3A N1 C1A 109.7(7)
C1 N1 C3 108.8(2)
C2 N1 C3 108.8(2)
C3A N1 C3 81.3(6)
C1A N1 C3 32.9(4)
C1 N1 C2A 31.8(4)
C2 N1 C2A 81.0(5)
C3A N1 C2A 105.1(7)
C1A N1 C2A 106.6(6)
C3 N1 C2A 132.0(4)
C1 N1 Zr1 110.07(15)
C2 N1 Zr1 108.68(18)
C3A N1 Zr1 112.9(5)
C1A N1 Zr1 111.5(4)
C3 N1 Zr1 109.90(16)
C2A N1 Zr1 110.7(4)
O1 C11 C12 122.8(4)
O1 C11 C16 117.5(3)
C12 C11 C16 119.7(4)
O1A C11A C16A 119.3(8)
O1A C11A C12A 116.2(13)
C16A C11A C12A 124.4(14)
C13 C12 C11 118.1(6)
C13 C12 C17 121.6(7)
C11 C12 C17 120.3(7)
C17 C12A C11A 126(2)
C17 C12A C13A 121(2)
C11A C12A C13A 112(2)
C12 C13 C14 124.6(7)
C14A C13A C12A 123(2)
C15 C14 C13 117.2(6)
C15 C14 C18 123.1(6)
C13 C14 C18 119.7(6)
C18 C14A C13A 122(2)
C18 C14A C15A 124.6(19)
C13A C14A C15A 113(2)
C14 C15 C16 121.1(4)
C16A C15A C14A 124.4(12)
C15 C16 C11 119.1(3)
C15 C16 C1 120.9(3)
C11 C16 C1 120.0(3)
C11A C16A C15A 121.8(8)
C11A C16A C1A 119.0(8)
C15A C16A C1A 119.0(8)
C12A C17 C173 101.7(10)
C12A C17 C172 120.5(9)
C173 C17 C172 110.0(2)
C12A C17 C171 109.2(11)
C173 C17 C171 107.5(2)
C172 C17 C171 107.2(2)
C12A C17 C12 14.3(10)
C173 C17 C12 113.2(4)
C172 C17 C12 107.2(3)
C171 C17 C12 111.5(4)
C14A C18 C182 115.6(12)
C14A C18 C183 114.9(11)
C182 C18 C183 108.1(3)
C14A C18 C181 100.1(12)
C182 C18 C181 108.6(2)
C183 C18 C181 108.9(3)
C14A C18 C14 12.2(14)
C182 C18 C14 107.6(4)
C183 C18 C14 111.4(4)
C181 C18 C14 112.0(4)
N1 C1 C16 114.6(3)
N1 C1A C16A 115.8(7)
O2 C21 C26 117.1(3)
O2 C21 C22 121.0(3)
C26 C21 C22 121.9(3)
O2A C21A C26A 116.5(7)
O2A C21A C22A 122.3(8)
C26A C21A C22A 121.1(9)
C23 C22 C21 118.9(3)
C23 C22 C27 117.9(3)
C21 C22 C27 123.0(3)
C21A C22A C23A 107.7(11)
C21A C22A C27 117.3(9)
C23A C22A C27 129.5(11)
C22 C23 C24 119.2(5)
C24A C23A C22A 133.6(19)
C25 C24 C23 119.8(4)
C25 C24 C28 119.0(4)
C23 C24 C28 121.2(4)
C23A C24A C28 128.9(16)
C23A C24A C25A 110.1(16)
C28 C24A C25A 119.5(12)
C24 C25 C26 120.8(3)
C26A C25A C24A 123.2(10)
C21 C26 C25 119.3(3)
C21 C26 C2 120.8(3)
C25 C26 C2 119.9(3)
C25A C26A C21A 118.7(8)
C25A C26A C2A 120.7(8)
C21A C26A C2A 120.5(8)
C273 C27 C22 112.7(2)
C273 C27 C271 107.1(2)
C22 C27 C271 106.8(3)
C273 C27 C272 107.6(3)
C22 C27 C272 112.9(2)
C271 C27 C272 109.6(3)
C273 C27 C22A 106.2(5)
C22 C27 C22A 20.6(4)
C271 C27 C22A 126.8(5)
C272 C27 C22A 98.3(5)
C24A C28 C282 121.5(6)
C24A C28 C283 109.9(7)
C282 C28 C283 108.6(2)
C24A C28 C281 98.0(6)
C282 C28 C281 108.9(3)
C283 C28 C281 109.1(3)
C24A C28 C24 16.1(6)
C282 C28 C24 106.7(3)
C283 C28 C24 112.8(3)
C281 C28 C24 110.6(3)
N1 C2 C26 113.4(3)
C26A C2A N1 115.5(7)
O3 C31 C36 117.8(3)
O3 C31 C32 119.8(3)
C36 C31 C32 122.3(3)
O3A C31A C36A 117.5(9)
O3A C31A C32A 129.4(16)
C36A C31A C32A 111.4(14)
C33 C32 C31 116.4(6)
C33 C32 C37 120.9(5)
C31 C32 C37 122.5(4)
C33A C32A C31A 120(2)
C33A C32A C37 130(3)
C31A C32A C37 106(3)
C32 C33 C34 122.7(8)
C34A C33A C32A 127(3)
C35 C34 C33 116.4(7)
C35 C34 C38 123.1(6)
C33 C34 C38 120.5(8)
C33A C34A C35A 122(3)
C33A C34A C38 114(3)
C35A C34A C38 123(3)
C34 C35 C36 122.6(4)
C34A C35A C36A 118.0(17)
C31 C36 C35 119.5(3)
C31 C36 C3 120.2(3)
C35 C36 C3 120.2(3)
C35A C36A C31A 119.5(9)
C35A C36A C3A 120.4(9)
C31A C36A C3A 120.1(8)
C32 C37 C373 111.3(3)
C32 C37 C371 111.0(2)
C373 C37 C371 107.8(2)
C32 C37 C372 108.8(3)
C373 C37 C372 110.7(2)
C371 C37 C372 107.2(2)
C32 C37 C32A 5.2(15)
C373 C37 C32A 108.9(14)
C371 C37 C32A 108.1(17)
C372 C37 C32A 113.9(13)
C34 C38 C383 113.0(4)
C34 C38 C382 111.4(4)
C383 C38 C382 108.1(3)
C34 C38 C381 106.7(4)
C383 C38 C381 110.1(4)
C382 C38 C381 107.3(3)
C34 C38 C34A 15.5(11)
C383 C38 C34A 111.5(13)
C382 C38 C34A 98.5(10)
C381 C38 C34A 120.1(12)
C36 C3 N1 115.1(2)
N1 C3A C36A 111.6(8)
C43A C41 O4 116.9(5)
C43A C41 C42 124.7(6)
O4 C41 C42 113.6(4)
C43A C41 C43B 76.8(8)
O4 C41 C43B 108.6(5)
C42 C41 C43B 107.4(8)
C500 C501 C502 109.4(7)
C503 C502 C501 124.1(8)
C502 C503 C504 128.8(9)
C505 C504 C503 132.8(11)

loop_
_geom_bond_atom_site_label_1
_geom_bond_atom_site_label_2
_geom_bond_distance
Zr1 O4 1.9164(18)
Zr1 O3A 1.938(7)
Zr1 O1A 1.947(7)
Zr1 O2 1.949(2)
Zr1 O1 1.967(2)
Zr1 O3 1.993(2)
Zr1 O2A 2.041(6)
Zr1 N1 2.4424(19)
O1 C11 1.368(4)
O1A C11A 1.356(12)
O2 C21 1.362(4)
O2A C21A 1.380(11)
O3 C31 1.360(4)
O3A C31A 1.353(12)
O4 C41 1.402(4)
N1 C1 1.475(4)
N1 C2 1.482(4)
N1 C3A 1.484(11)
N1 C1A 1.486(9)
N1 C3 1.505(3)
N1 C2A 1.579(9)
C11 C12 1.381(10)
C11 C16 1.401(4)
C11A C16A 1.362(13)
C11A C12A 1.53(3)
C12 C13 1.336(15)
C12 C17 1.579(7)
C12A C17 1.45(3)
C12A C13A 1.55(5)
C13 C14 1.385(14)
C13A C14A 1.50(5)
C14 C15 1.353(9)
C14 C18 1.574(6)
C14A C18 1.33(3)
C14A C15A 1.52(3)
C15 C16 1.392(4)
C15A C16A 1.387(12)
C16 C1 1.507(5)
C16A C1A 1.508(13)
C17 C173 1.522(4)
C17 C172 1.530(4)
C17 C171 1.539(4)
C18 C182 1.524(5)
C18 C183 1.526(4)
C18 C181 1.545(5)
C21 C26 1.389(5)
C21 C22 1.415(5)
C21A C26A 1.391(12)
C21A C22A 1.417(14)
C22 C23 1.405(7)
C22 C27 1.532(4)
C22A C23A 1.45(2)
C22A C27 1.613(12)
C23 C24 1.441(6)
C23A C24A 1.23(3)
C24 C25 1.396(5)
C24 C28 1.574(5)
C24A C28 1.422(17)
C24A C25A 1.426(18)
C25 C26 1.398(4)
C25A C26A 1.380(12)
C26 C2 1.501(5)
C26A C2A 1.458(13)
C27 C273 1.530(4)
C27 C271 1.534(5)
C27 C272 1.534(4)
C28 C282 1.519(4)
C28 C283 1.519(4)
C28 C281 1.541(4)
C31 C36 1.393(5)
C31 C32 1.429(6)
C31A C36A 1.411(14)
C31A C32A 1.49(5)
C32 C33 1.406(10)
C32 C37 1.503(6)
C32A C33A 1.25(5)
C32A C37 1.80(3)
C33 C34 1.464(13)
C33A C34A 1.14(4)
C34 C35 1.396(10)
C34 C38 1.493(9)
C34A C35A 1.37(3)
C34A C38 1.66(3)
C35 C36 1.398(4)
C35A C36A 1.384(12)
C36 C3 1.501(5)
C36A C3A 1.488(16)
C37 C373 1.516(4)
C37 C371 1.535(4)
C37 C372 1.543(4)
C38 C383 1.512(5)
C38 C382 1.540(5)
C38 C381 1.551(6)
C41 C43A 1.273(12)
C41 C42 1.403(7)
C41 C43B 1.420(12)
C500 C501 1.375(8)
C501 C502 1.540(9)
C502 C503 1.352(9)
C503 C504 1.375(10)
C504 C505 1.336(11)
